data_7247576
loop_
_publ_author_name
'Xu, Rong-Yao'
'Liu, Xiu'
'Sun, Guang'
'Zhang, Zhi-Yuan'
'Dong, Ming'
'Zhao, Liya'
'Zhang, Si-Miao'
'Wang, Xi-Yang'
'Zhang, Hong-Xu'
'Yang, Shang-Jie'
'Wang, Xiuguang'
'Li, Bin'
'Li, Jian'
'Li, Chunju'

_publ_section_title
;
 Efficient macrocyclization facilitated by skeleton preorganization
;
_journal_issue 43
_journal_name_full 'RSC Advances'
_journal_page_first 30269
_journal_page_last 30272
_journal_paper_doi 10.1039/D3RA05671F
_journal_volume 13
_journal_year 2023
_chemical_formula_moiety 'C33 H28 N2 O4'
_chemical_formula_sum 'C33 H28 N2 O4'
_chemical_formula_weight 516.57
_space_group_crystal_system triclinic
_space_group_IT_number 2
_space_group_name_Hall '-P 1'
_space_group_name_H-M_alt 'P -1'
_atom_sites_solution_hydrogens geom
_atom_sites_solution_primary dual
_audit_creation_date 2020-11-05
_audit_creation_method
;
Olex2 1.2
(compiled 2018.05.29 svn.r3508 for OlexSys, GUI svn.r5506)
;
_audit_update_record
;
2023-07-13 deposited with the CCDC.	2023-10-09 downloaded from the CCDC.
;
_cell_angle_alpha 98.152(13)
_cell_angle_beta 95.551(9)
_cell_angle_gamma 101.380(10)
_cell_formula_units_Z 4
_cell_length_a 9.126(3)
_cell_length_b 11.832(3)
_cell_length_c 25.192(6)
_cell_measurement_reflns_used 1757
_cell_measurement_temperature 170
_cell_measurement_theta_max 20.799
_cell_measurement_theta_min 2.538
_cell_volume 2617.9(13)
_computing_cell_refinement 'SAINT V8.40A (?, 2016)'
_computing_data_reduction 'SAINT V8.40A (?, 2016)'
_computing_molecular_graphics 'Olex2 (Dolomanov et al., 2009)'
_computing_publication_material 'Olex2 (Dolomanov et al., 2009)'
_computing_structure_refinement 'ShelXL (Sheldrick, 2015)'
_computing_structure_solution 'ShelXT (Sheldrick, 2015)'
_diffrn_ambient_temperature 170.0
_diffrn_measured_fraction_theta_full 0.983
_diffrn_measured_fraction_theta_max 0.980
_diffrn_measurement_device_type 'D8 VENTURE'
_diffrn_measurement_method '\w scans'
_diffrn_radiation_type MoK\a
_diffrn_radiation_wavelength 0.71073
_diffrn_reflns_av_R_equivalents 0.1161
_diffrn_reflns_av_unetI/netI 0.1674
_diffrn_reflns_Laue_measured_fraction_full 0.983
_diffrn_reflns_Laue_measured_fraction_max 0.980
_diffrn_reflns_limit_h_max 10
_diffrn_reflns_limit_h_min -10
_diffrn_reflns_limit_k_max 14
_diffrn_reflns_limit_k_min -14
_diffrn_reflns_limit_l_max 30
_diffrn_reflns_limit_l_min -30
_diffrn_reflns_number 25859
_diffrn_reflns_point_group_measured_fraction_full 0.983
_diffrn_reflns_point_group_measured_fraction_max 0.980
_diffrn_reflns_theta_full 25.242
_diffrn_reflns_theta_max 25.374
_diffrn_reflns_theta_min 2.081
_diffrn_standards_number 0
_exptl_absorpt_coefficient_mu 0.087
_exptl_absorpt_correction_T_max 0.9705
_exptl_absorpt_correction_T_min 0.8817
_exptl_absorpt_correction_type multi-scan
_exptl_absorpt_process_details
'SADABS-2016/2 (Bruker,2016/2) was used for absorption correction. wR2(int) was 0.0867 before and 0.0641 after correction. The Ratio of minimum to maximum transmission is 0.9085. The \l/2 correction factor is Not present.'
_exptl_crystal_colour colourless
_exptl_crystal_colour_primary colourless
_exptl_crystal_density_diffrn 1.311
_exptl_crystal_description block
_exptl_crystal_F_000 1088
_exptl_crystal_size_max 0.08
_exptl_crystal_size_mid 0.05
_exptl_crystal_size_min 0.03
_refine_diff_density_max 0.628
_refine_diff_density_min -0.312
_refine_diff_density_rms 0.067
_refine_ls_extinction_method none
_refine_ls_goodness_of_fit_ref 1.027
_refine_ls_hydrogen_treatment constr
_refine_ls_matrix_type full
_refine_ls_number_parameters 711
_refine_ls_number_reflns 9425
_refine_ls_number_restraints 0
_refine_ls_restrained_S_all 1.027
_refine_ls_R_factor_all 0.2065
_refine_ls_R_factor_gt 0.0787
_refine_ls_shift/su_max 0.001
_refine_ls_shift/su_mean 0.000
_refine_ls_structure_factor_coef Fsqd
_refine_ls_weighting_details 'w=1/[\s^2^(Fo^2^)+(0.0610P)^2^+0.2999P] where P=(Fo^2^+2Fc^2^)/3'
_refine_ls_weighting_scheme calc
_refine_ls_wR_factor_gt 0.1437
_refine_ls_wR_factor_ref 0.2027
_reflns_Friedel_coverage 0.000
_reflns_number_gt 4121
_reflns_number_total 9425
_reflns_threshold_expression 'I > 2\s(I)'
_cod_data_source_file d3ra05671f2.cif
_cod_data_source_block 115tj3_0m
_cod_original_cell_volume 2617.9(12)
_cod_database_code 7247576
_shelx_shelxl_version_number 2018/3
_shelx_space_group_comment
;
The symmetry employed for this shelxl refinement is uniquely defined
by the following loop, which should always be used as a source of
symmetry information in preference to the above space-group names.
They are only intended as comments.
;
_shelx_estimated_absorpt_t_max 0.997
_shelx_estimated_absorpt_t_min 0.993
_olex2_refinement_description
;
1. Fixed Uiso
 At 1.2 times of:
  All C(H) groups
 At 1.5 times of:
  All C(H,H,H) groups
2.a Aromatic/amide H refined with riding coordinates:
 C00E(H00E), C45(H45), C51(H51), C42(H42), C55(H55), C49(H49), C46(H46),
 C9(H9), C3(H3), C39(H39), C7(H7), C10(H10), C24(H24), C015(H015), C36(H36),
 C019(H019), C57(H57), C35(H35), C30(H30), C29(H29), C52(H52), C22(H22),
 C01O(H01O), C31(H31), C54(H54), C16(H16), C32(H32), C21(H21), C13(H13),
 C19(H19), C6(H6), C18(H18)
2.b Idealised Me refined as rotating group:
 C27(H27A,H27B,H27C), C59(H59A,H59B,H59C), C01X(H01A,H01B,H01C), C26(H26A,H26B,
 H26C), C33(H33A,H33B,H33C), C40(H40A,H40B,H40C), C60(H60A,H60B,H60C), C1(H1A,
 H1B,H1C)
;
_olex2_submission_special_instructions 'No special instructions were received'

loop_
_space_group_symop_operation_xyz
'x, y, z'
'-x, -y, -z'

loop_
_atom_site_label
_atom_site_type_symbol
_atom_site_fract_x
_atom_site_fract_y
_atom_site_fract_z
_atom_site_U_iso_or_equiv
_atom_site_adp_type
_atom_site_occupancy
_atom_site_site_symmetry_order
_atom_site_calc_flag
_atom_site_refinement_flags_posn
_atom_site_refinement_flags_adp
_atom_site_refinement_flags_occupancy
_atom_site_disorder_assembly
_atom_site_disorder_group
O1 O 0.7821(3) 1.3344(3) 0.66761(13) 0.0372(9) Uani 1 1 d . . . . .
O7 O -0.0349(4) 0.8295(3) 0.16858(14) 0.0413(9) Uani 1 1 d . . . . .
O8 O -0.5453(3) 0.8150(3) 0.19705(13) 0.0398(9) Uani 1 1 d . . . . .
O3 O -0.1000(3) 0.5373(3) 0.55918(14) 0.0414(9) Uani 1 1 d . . . . .
O2 O 1.2977(3) 1.3145(3) 0.69667(13) 0.0370(9) Uani 1 1 d . . . . .
O5 O 0.3945(3) 0.0412(3) 0.07636(13) 0.0357(9) Uani 1 1 d . . . . .
O4 O -0.6295(3) 0.5289(3) 0.57107(13) 0.0384(9) Uani 1 1 d . . . . .
N4 N 0.3459(4) 0.8779(3) 0.64102(14) 0.0272(10) Uani 1 1 d . . . . .
N2 N 0.1025(5) 0.2151(4) 0.28075(17) 0.0416(12) Uani 1 1 d . . . . .
O6 O 0.9141(4) 0.0279(4) 0.05531(15) 0.0518(11) Uani 1 1 d . . . . .
N1 N 0.1522(4) 0.3743(3) 0.14213(14) 0.0271(10) Uani 1 1 d . . . . .
N3 N 0.3876(5) 0.7194(4) 0.77974(17) 0.0398(11) Uani 1 1 d . . . . .
C38 C 0.8940(5) 1.2725(5) 0.66672(19) 0.0298(12) Uani 1 1 d . . . . .
C00E C 0.3241(5) 0.7046(4) 0.68357(19) 0.0272(11) Uani 1 1 d . . . . .
H00E H 0.288282 0.656219 0.649544 0.033 Uiso 1 1 calc R . . . .
C48 C 0.2168(5) 0.8531(4) 0.60274(18) 0.0253(11) Uani 1 1 d . . . . .
C23 C -0.4392(5) 0.7537(5) 0.18031(18) 0.0300(12) Uani 1 1 d . . . . .
C00H C 0.3642(5) 0.8249(5) 0.68757(18) 0.0282(12) Uani 1 1 d . . . . .
C45 C 0.6224(5) 1.1325(4) 0.57798(19) 0.0331(13) Uani 1 1 d . . . . .
H45 H 0.680961 1.191576 0.562286 0.040 Uiso 1 1 calc R . . . .
C41 C 0.6861(5) 1.0996(4) 0.62530(19) 0.0298(12) Uani 1 1 d . . . . .
C25 C -0.1804(5) 0.7697(5) 0.16677(19) 0.0304(12) Uani 1 1 d . . . . .
C5 C 0.5669(5) 0.2083(5) 0.06474(17) 0.0274(12) Uani 1 1 d . . . . .
C2 C 0.7957(5) 0.0832(5) 0.05919(19) 0.0345(13) Uani 1 1 d . . . . .
C51 C -0.0099(5) 0.8420(4) 0.52074(18) 0.0279(12) Uani 1 1 d . . . . .
H51 H -0.087488 0.835435 0.491776 0.034 Uiso 1 1 calc R . . . .
C42 C 0.6018(5) 1.0145(4) 0.64879(19) 0.0293(12) Uani 1 1 d . . . . .
H42 H 0.643656 0.990508 0.680230 0.035 Uiso 1 1 calc R . . . .
C50 C -0.0381(5) 0.7766(4) 0.56292(18) 0.0248(11) Uani 1 1 d . . . . .
C55 C -0.4592(5) 0.7011(5) 0.56717(19) 0.0342(13) Uani 1 1 d . . . . .
H55 H -0.541057 0.739766 0.567744 0.041 Uiso 1 1 calc R . . . .
C43 C 0.4537(5) 0.9644(4) 0.62554(18) 0.0272(11) Uani 1 1 d . . . . .
C49 C 0.0777(5) 0.7820(4) 0.60367(17) 0.0268(12) Uani 1 1 d . . . . .
H49 H 0.061677 0.737389 0.631907 0.032 Uiso 1 1 calc R . . . .
C34 C 1.1506(5) 1.2532(5) 0.68061(19) 0.0319(13) Uani 1 1 d . . . . .
C46 C 0.4782(5) 1.0815(4) 0.55398(19) 0.0305(12) Uani 1 1 d . . . . .
H46 H 0.437336 1.105177 0.522266 0.037 Uiso 1 1 calc R . . . .
C9 C 0.4342(5) 0.3460(4) 0.02385(19) 0.0328(12) Uani 1 1 d . . . . .
H9 H 0.495536 0.341652 -0.004462 0.039 Uiso 1 1 calc R . . . .
C53 C -0.1921(5) 0.7083(4) 0.56429(17) 0.0257(11) Uani 1 1 d . . . . .
C3 C 0.6528(5) 0.0268(5) 0.06559(18) 0.0334(13) Uani 1 1 d . . . . .
H3 H 0.631887 -0.054260 0.067577 0.040 Uiso 1 1 calc R . . . .
C39 C 1.0444(5) 1.3229(4) 0.68390(18) 0.0313(12) Uani 1 1 d . . . . .
H39 H 1.074777 1.404065 0.697768 0.038 Uiso 1 1 calc R . . . .
C11 C 0.2441(5) 0.4254(4) 0.06526(18) 0.0284(12) Uani 1 1 d . . . . .
C7 C 0.8297(5) 0.2013(5) 0.05668(18) 0.0353(13) Uani 1 1 d . . . . .
H7 H 0.929096 0.239939 0.053279 0.042 Uiso 1 1 calc R . . . .
C10 C 0.3326(5) 0.4185(5) 0.02397(18) 0.0330(13) Uani 1 1 d . . . . .
H10 H 0.323648 0.463260 -0.004181 0.040 Uiso 1 1 calc R . . . .
C15 C 0.0762(5) 0.4583(4) 0.12540(18) 0.0271(11) Uani 1 1 d . . . . .
C24 C -0.2956(5) 0.8211(5) 0.18256(18) 0.0325(12) Uani 1 1 d . . . . .
H24 H -0.276530 0.902870 0.195026 0.039 Uiso 1 1 calc R . . . .
C27 C -0.6962(5) 0.7500(5) 0.1965(2) 0.0471(15) Uani 1 1 d . . . . .
H27A H -0.738371 0.713904 0.159308 0.071 Uiso 1 1 calc GR . . . .
H27B H -0.758463 0.802835 0.210843 0.071 Uiso 1 1 calc GR . . . .
H27C H -0.694613 0.688975 0.218963 0.071 Uiso 1 1 calc GR . . . .
C015 C 0.4281(5) 0.8349(5) 0.7820(2) 0.0400(14) Uani 1 1 d . . . . .
H015 H 0.466080 0.881407 0.816313 0.048 Uiso 1 1 calc R . . . .
C36 C 0.9559(5) 1.0871(5) 0.64659(19) 0.0360(13) Uani 1 1 d . . . . .
H36 H 0.925417 1.005170 0.634576 0.043 Uiso 1 1 calc R . . . .
C37 C 0.8470(5) 1.1526(5) 0.64714(19) 0.0315(12) Uani 1 1 d . . . . .
C28 C 0.1349(5) 0.3227(4) 0.18860(18) 0.0275(12) Uani 1 1 d . . . . .
C019 C 0.4187(5) 0.8917(5) 0.73772(18) 0.0292(12) Uani 1 1 d . . . . .
H019 H 0.448858 0.974374 0.741754 0.035 Uiso 1 1 calc R . . . .
C57 C -0.3658(5) 0.5243(5) 0.56573(18) 0.0316(12) Uani 1 1 d . . . . .
H57 H -0.383226 0.442640 0.566190 0.038 Uiso 1 1 calc R . . . .
C47 C 0.2428(5) 0.9226(4) 0.56271(18) 0.0264(11) Uani 1 1 d . . . . .
C58 C -0.2227(5) 0.5877(4) 0.56297(18) 0.0277(12) Uani 1 1 d . . . . .
C8 C 0.4482(5) 0.2786(4) 0.06489(18) 0.0312(12) Uani 1 1 d . . . . .
C35 C 1.1088(5) 1.1347(5) 0.6628(2) 0.0390(14) Uani 1 1 d . . . . .
H35 H 1.181366 1.087095 0.661503 0.047 Uiso 1 1 calc R . . . .
C12 C 0.2557(5) 0.3550(5) 0.10529(19) 0.0316(12) Uani 1 1 d . . . . .
C4 C 0.5400(5) 0.0897(5) 0.06908(18) 0.0315(12) Uani 1 1 d . . . . .
C30 C -0.0160(6) 0.2216(5) 0.2460(2) 0.0386(14) Uani 1 1 d . . . . .
H30 H -0.113734 0.188654 0.253627 0.046 Uiso 1 1 calc R . . . .
C29 C -0.0064(5) 0.2723(4) 0.20026(19) 0.0347(13) Uani 1 1 d . . . . .
H29 H -0.094785 0.272789 0.177107 0.042 Uiso 1 1 calc R . . . .
C14 C 0.1328(5) 0.4935(4) 0.07890(18) 0.0287(12) Uani 1 1 d . . . . .
C20 C -0.2062(5) 0.6493(4) 0.14770(19) 0.0303(12) Uani 1 1 d . . . . .
C52 C 0.1282(5) 0.9151(4) 0.52086(19) 0.0308(12) Uani 1 1 d . . . . .
H52 H 0.144803 0.959834 0.492691 0.037 Uiso 1 1 calc R . . . .
C22 C -0.4678(5) 0.6350(5) 0.1637(2) 0.0394(14) Uani 1 1 d . . . . .
H22 H -0.565502 0.588402 0.163281 0.047 Uiso 1 1 calc R . . . .
C44 C 0.3925(5) 0.9940(4) 0.57716(18) 0.0266(11) Uani 1 1 d . . . . .
C01O C 0.3376(5) 0.6563(5) 0.7306(2) 0.0353(13) Uani 1 1 d . . . . .
H01O H 0.309606 0.573710 0.727650 0.042 Uiso 1 1 calc R . . . .
C56 C -0.4826(5) 0.5827(5) 0.56780(18) 0.0321(13) Uani 1 1 d . . . . .
C31 C 0.2373(6) 0.2644(5) 0.26849(19) 0.0375(13) Uani 1 1 d . . . . .
H31 H 0.323761 0.262132 0.292231 0.045 Uiso 1 1 calc R . . . .
C54 C -0.3139(5) 0.7630(5) 0.56569(18) 0.0322(12) Uani 1 1 d . . . . .
H54 H -0.297166 0.844782 0.565617 0.039 Uiso 1 1 calc R . . . .
C16 C -0.0332(5) 0.5083(4) 0.14925(19) 0.0322(12) Uani 1 1 d . . . . .
H16 H -0.071398 0.483376 0.180408 0.039 Uiso 1 1 calc R . . . .
C32 C 0.2600(5) 0.3180(4) 0.22401(18) 0.0323(13) Uani 1 1 d . . . . .
H32 H 0.359008 0.351123 0.217563 0.039 Uiso 1 1 calc R . . . .
C21 C -0.3504(5) 0.5841(5) 0.1473(2) 0.0398(14) Uani 1 1 d . . . . .
H21 H -0.370047 0.502003 0.135478 0.048 Uiso 1 1 calc R . . . .
C13 C 0.3562(5) 0.2817(4) 0.10590(18) 0.0290(12) Uani 1 1 d . . . . .
H13 H 0.362340 0.234896 0.133376 0.035 Uiso 1 1 calc R . . . .
C59 C -0.1265(6) 0.4142(5) 0.5409(2) 0.0431(14) Uani 1 1 d . . . . .
H59A H -0.163755 0.372533 0.569529 0.065 Uiso 1 1 calc GR . . . .
H59B H -0.032227 0.392987 0.532038 0.065 Uiso 1 1 calc GR . . . .
H59C H -0.201727 0.392771 0.508684 0.065 Uiso 1 1 calc GR . . . .
C01X C 0.3604(6) -0.0797(5) 0.0801(2) 0.0435(14) Uani 1 1 d . . . . .
H01A H 0.370206 -0.125674 0.045544 0.065 Uiso 1 1 calc GR . . . .
H01B H 0.256889 -0.101697 0.088409 0.065 Uiso 1 1 calc GR . . . .
H01C H 0.430422 -0.095156 0.108802 0.065 Uiso 1 1 calc GR . . . .
C19 C 0.0808(5) 0.5810(5) 0.0567(2) 0.0350(13) Uani 1 1 d . . . . .
H19 H 0.118173 0.606228 0.025470 0.042 Uiso 1 1 calc R . . . .
C17 C -0.0840(5) 0.5944(4) 0.12643(19) 0.0319(12) Uani 1 1 d . . . . .
C6 C 0.7140(5) 0.2617(5) 0.05929(18) 0.0321(12) Uani 1 1 d . . . . .
H6 H 0.735908 0.342764 0.057293 0.039 Uiso 1 1 calc R . . . .
C26 C -0.0010(6) 0.9505(5) 0.1914(2) 0.0547(17) Uani 1 1 d . . . . .
H26A H -0.059054 0.992528 0.169430 0.082 Uiso 1 1 calc GR . . . .
H26B H 0.106958 0.982473 0.192200 0.082 Uiso 1 1 calc GR . . . .
H26C H -0.027438 0.959731 0.228341 0.082 Uiso 1 1 calc GR . . . .
C33 C 1.4135(5) 1.2512(5) 0.6879(2) 0.0466(15) Uani 1 1 d . . . . .
H33A H 1.400324 1.185247 0.707812 0.070 Uiso 1 1 calc GR . . . .
H33B H 1.512173 1.303072 0.700744 0.070 Uiso 1 1 calc GR . . . .
H33C H 1.407704 1.221946 0.649223 0.070 Uiso 1 1 calc GR . . . .
C40 C 0.8236(6) 1.4559(5) 0.6885(2) 0.0503(16) Uani 1 1 d . . . . .
H40A H 0.869664 1.467317 0.726208 0.075 Uiso 1 1 calc GR . . . .
H40B H 0.733771 1.489587 0.686735 0.075 Uiso 1 1 calc GR . . . .
H40C H 0.896110 1.494621 0.667024 0.075 Uiso 1 1 calc GR . . . .
C60 C -0.6590(6) 0.4090(5) 0.5761(2) 0.0482(16) Uani 1 1 d . . . . .
H60A H -0.595742 0.397901 0.607849 0.072 Uiso 1 1 calc GR . . . .
H60B H -0.636337 0.362943 0.543610 0.072 Uiso 1 1 calc GR . . . .
H60C H -0.765463 0.383098 0.580339 0.072 Uiso 1 1 calc GR . . . .
C18 C -0.0262(5) 0.6313(5) 0.0806(2) 0.0382(13) Uani 1 1 d . . . . .
H18 H -0.061367 0.692001 0.065777 0.046 Uiso 1 1 calc R . . . .
C1 C 0.8790(7) -0.0940(6) 0.0408(3) 0.069(2) Uani 1 1 d . . . . .
H1A H 0.806277 -0.116296 0.007873 0.104 Uiso 1 1 calc GR . . . .
H1B H 0.835194 -0.129298 0.070175 0.104 Uiso 1 1 calc GR . . . .
H1C H 0.970949 -0.121838 0.034197 0.104 Uiso 1 1 calc GR . . . .

loop_
_atom_site_aniso_label
_atom_site_aniso_U_11
_atom_site_aniso_U_22
_atom_site_aniso_U_33
_atom_site_aniso_U_23
_atom_site_aniso_U_13
_atom_site_aniso_U_12
O1 0.0266(18) 0.026(2) 0.054(2) -0.0070(18) 0.0032(16) 0.0044(16)
O7 0.034(2) 0.026(2) 0.061(2) -0.0013(19) 0.0068(17) 0.0060(17)
O8 0.0318(19) 0.042(2) 0.047(2) 0.0028(18) 0.0043(16) 0.0140(18)
O3 0.0272(19) 0.023(2) 0.076(3) 0.0110(19) 0.0077(17) 0.0060(16)
O2 0.0239(18) 0.042(2) 0.041(2) 0.0008(18) 0.0005(15) 0.0040(17)
O5 0.033(2) 0.032(2) 0.044(2) 0.0069(17) 0.0120(16) 0.0092(17)
O4 0.0270(19) 0.039(3) 0.045(2) -0.0002(18) 0.0112(16) -0.0014(17)
N4 0.022(2) 0.029(3) 0.027(2) 0.0056(19) -0.0005(17) -0.0011(19)
N2 0.049(3) 0.041(3) 0.041(3) 0.010(2) 0.016(2) 0.014(2)
O6 0.045(2) 0.041(3) 0.070(3) -0.002(2) 0.0022(19) 0.022(2)
N1 0.026(2) 0.030(3) 0.030(2) 0.009(2) 0.0087(18) 0.0117(19)
N3 0.038(3) 0.045(3) 0.039(3) 0.012(2) -0.002(2) 0.015(2)
C38 0.023(3) 0.034(4) 0.034(3) 0.003(3) 0.010(2) 0.010(3)
C00E 0.024(3) 0.025(3) 0.031(3) 0.005(2) 0.001(2) 0.005(2)
C48 0.020(2) 0.025(3) 0.032(3) 0.005(2) 0.000(2) 0.008(2)
C23 0.031(3) 0.035(4) 0.029(3) 0.005(3) 0.003(2) 0.018(3)
C00H 0.019(2) 0.039(4) 0.029(3) 0.011(3) 0.004(2) 0.007(2)
C45 0.031(3) 0.031(3) 0.036(3) 0.005(3) 0.011(2) 0.001(2)
C41 0.023(3) 0.030(3) 0.035(3) 0.001(2) 0.009(2) 0.003(2)
C25 0.022(3) 0.030(3) 0.036(3) 0.003(2) -0.002(2) 0.002(2)
C5 0.026(3) 0.035(4) 0.022(3) 0.004(2) 0.004(2) 0.009(2)
C2 0.030(3) 0.038(4) 0.036(3) 0.000(3) -0.001(2) 0.016(3)
C51 0.030(3) 0.024(3) 0.030(3) 0.006(2) 0.000(2) 0.007(2)
C42 0.028(3) 0.028(3) 0.034(3) 0.003(2) 0.006(2) 0.010(2)
C50 0.022(2) 0.020(3) 0.031(3) 0.001(2) 0.007(2) 0.003(2)
C55 0.028(3) 0.034(4) 0.040(3) -0.002(3) 0.003(2) 0.009(3)
C43 0.027(3) 0.026(3) 0.028(3) 0.002(2) 0.004(2) 0.006(2)
C49 0.030(3) 0.029(3) 0.022(3) 0.005(2) 0.005(2) 0.008(2)
C34 0.019(3) 0.042(4) 0.035(3) 0.005(3) 0.004(2) 0.007(3)
C46 0.029(3) 0.029(3) 0.033(3) 0.006(2) 0.002(2) 0.004(2)
C9 0.031(3) 0.034(3) 0.033(3) 0.001(3) 0.009(2) 0.007(3)
C53 0.021(2) 0.033(3) 0.023(3) 0.003(2) 0.001(2) 0.008(2)
C3 0.037(3) 0.035(4) 0.030(3) 0.001(3) 0.005(2) 0.016(3)
C39 0.029(3) 0.023(3) 0.039(3) -0.001(2) 0.007(2) 0.002(2)
C11 0.030(3) 0.025(3) 0.028(3) 0.006(2) 0.002(2) 0.001(2)
C7 0.029(3) 0.041(4) 0.033(3) -0.005(3) 0.002(2) 0.007(3)
C10 0.035(3) 0.038(4) 0.029(3) 0.009(3) 0.005(2) 0.010(3)
C15 0.026(3) 0.023(3) 0.029(3) -0.001(2) -0.002(2) 0.003(2)
C24 0.030(3) 0.026(3) 0.039(3) 0.000(2) -0.001(2) 0.008(2)
C27 0.027(3) 0.060(4) 0.054(4) 0.003(3) 0.005(3) 0.015(3)
C015 0.037(3) 0.053(4) 0.029(3) 0.006(3) 0.001(2) 0.011(3)
C36 0.035(3) 0.028(3) 0.041(3) -0.002(3) 0.005(2) 0.003(3)
C37 0.025(3) 0.032(4) 0.037(3) 0.002(3) 0.006(2) 0.006(2)
C28 0.032(3) 0.022(3) 0.028(3) 0.000(2) 0.008(2) 0.007(2)
C019 0.022(2) 0.033(3) 0.032(3) 0.003(3) 0.001(2) 0.004(2)
C57 0.030(3) 0.026(3) 0.035(3) 0.003(2) 0.003(2) -0.001(2)
C47 0.027(3) 0.023(3) 0.029(3) 0.002(2) 0.004(2) 0.005(2)
C58 0.022(3) 0.028(3) 0.033(3) 0.006(2) 0.001(2) 0.006(2)
C8 0.030(3) 0.034(3) 0.030(3) 0.003(3) 0.003(2) 0.009(2)
C35 0.034(3) 0.028(4) 0.051(3) -0.005(3) 0.003(3) 0.009(3)
C12 0.025(3) 0.035(3) 0.033(3) 0.000(3) 0.006(2) 0.006(2)
C4 0.030(3) 0.041(4) 0.024(3) 0.005(3) 0.006(2) 0.007(3)
C30 0.033(3) 0.038(4) 0.047(3) 0.006(3) 0.019(3) 0.007(3)
C29 0.034(3) 0.037(4) 0.035(3) 0.004(3) 0.010(2) 0.009(3)
C14 0.027(3) 0.026(3) 0.032(3) 0.006(2) -0.001(2) 0.006(2)
C20 0.029(3) 0.022(3) 0.036(3) 0.000(2) -0.002(2) 0.002(2)
C52 0.034(3) 0.026(3) 0.033(3) 0.007(2) 0.006(2) 0.007(2)
C22 0.026(3) 0.040(4) 0.051(3) -0.001(3) 0.003(2) 0.011(3)
C44 0.030(3) 0.018(3) 0.030(3) -0.002(2) 0.004(2) 0.004(2)
C01O 0.030(3) 0.033(3) 0.044(3) 0.013(3) 0.002(2) 0.006(2)
C56 0.023(3) 0.041(4) 0.028(3) 0.001(3) 0.004(2) 0.000(3)
C31 0.040(3) 0.045(4) 0.034(3) 0.009(3) 0.005(2) 0.022(3)
C54 0.032(3) 0.025(3) 0.035(3) -0.001(2) 0.001(2) 0.001(2)
C16 0.028(3) 0.036(4) 0.030(3) 0.001(3) 0.003(2) 0.005(2)
C32 0.028(3) 0.038(4) 0.033(3) 0.005(3) 0.007(2) 0.010(2)
C21 0.039(3) 0.026(3) 0.050(3) -0.004(3) 0.002(3) 0.006(3)
C13 0.030(3) 0.030(3) 0.028(3) 0.001(2) 0.006(2) 0.012(2)
C59 0.044(3) 0.027(4) 0.061(4) 0.009(3) 0.011(3) 0.013(3)
C01X 0.044(3) 0.037(4) 0.047(3) 0.004(3) 0.003(3) 0.006(3)
C19 0.037(3) 0.034(3) 0.036(3) 0.012(3) 0.003(2) 0.009(3)
C17 0.030(3) 0.028(3) 0.037(3) 0.002(3) 0.003(2) 0.009(2)
C6 0.030(3) 0.037(4) 0.029(3) -0.001(2) 0.005(2) 0.010(3)
C26 0.039(3) 0.038(4) 0.078(4) -0.007(3) 0.010(3) -0.002(3)
C33 0.026(3) 0.061(4) 0.053(4) 0.007(3) 0.007(3) 0.011(3)
C40 0.051(4) 0.038(4) 0.059(4) -0.006(3) -0.004(3) 0.016(3)
C60 0.034(3) 0.049(4) 0.054(4) 0.015(3) 0.005(3) -0.010(3)
C18 0.043(3) 0.033(3) 0.042(3) 0.008(3) -0.001(3) 0.017(3)
C1 0.065(4) 0.067(6) 0.092(5) 0.029(4) 0.026(4) 0.034(4)

loop_
_atom_type_symbol
_atom_type_description
_atom_type_scat_dispersion_real
_atom_type_scat_dispersion_imag
_atom_type_scat_source
C C 0.0033 0.0016 'International Tables Vol C Tables 4.2.6.8 and 6.1.1.4'
H H 0.0000 0.0000 'International Tables Vol C Tables 4.2.6.8 and 6.1.1.4'
N N 0.0061 0.0033 'International Tables Vol C Tables 4.2.6.8 and 6.1.1.4'
O O 0.0106 0.0060 'International Tables Vol C Tables 4.2.6.8 and 6.1.1.4'

loop_
_geom_angle_atom_site_label_1
_geom_angle_atom_site_label_2
_geom_angle_atom_site_label_3
_geom_angle
_geom_angle_site_symmetry_1
_geom_angle_site_symmetry_3
_geom_angle_publ_flag
C38 O1 C40 117.7(4) . . ?
C25 O7 C26 117.1(4) . . ?
C23 O8 C27 117.7(4) . . ?
C58 O3 C59 118.1(4) . . ?
C34 O2 C33 116.7(4) . . ?
C4 O5 C01X 117.4(4) . . ?
C56 O4 C60 117.8(4) . . ?
C48 N4 C00H 126.0(4) . . ?
C43 N4 C48 108.3(4) . . ?
C43 N4 C00H 125.7(4) . . ?
C31 N2 C30 115.0(4) . . ?
C2 O6 C1 117.2(4) . . ?
C15 N1 C12 108.0(4) . . ?
C28 N1 C15 126.5(4) . . ?
C28 N1 C12 125.5(4) . . ?
C015 N3 C01O 116.2(4) . . ?
O1 C38 C39 123.3(5) . . ?
O1 C38 C37 115.6(4) . . ?
C39 C38 C37 121.1(5) . . ?
C00H C00E H00E 120.8 . . ?
C00H C00E C01O 118.4(5) . . ?
C01O C00E H00E 120.8 . . ?
C49 C48 N4 129.0(4) . . ?
C49 C48 C47 121.8(4) . . ?
C47 C48 N4 108.9(4) . . ?
O8 C23 C24 114.9(5) . . ?
C22 C23 O8 124.5(4) . . ?
C22 C23 C24 120.6(4) . . ?
C00E C00H N4 120.1(4) . . ?
C019 C00H N4 121.0(5) . . ?
C019 C00H C00E 118.8(4) . . ?
C41 C45 H45 119.0 . . ?
C46 C45 H45 119.0 . . ?
C46 C45 C41 122.0(4) . . ?
C45 C41 C37 119.2(4) . . ?
C42 C41 C45 119.6(4) . . ?
C42 C41 C37 121.1(4) . . ?
O7 C25 C24 123.9(5) . . ?
O7 C25 C20 115.2(4) . . ?
C24 C25 C20 121.0(4) . . ?
C4 C5 C8 123.9(4) . . ?
C6 C5 C8 119.1(5) . . ?
C6 C5 C4 116.9(4) . . ?
O6 C2 C3 123.3(5) . . ?
O6 C2 C7 115.2(5) . . ?
C3 C2 C7 121.6(5) . . ?
C50 C51 H51 119.4 . . ?
C52 C51 H51 119.4 . . ?
C52 C51 C50 121.3(4) . . ?
C41 C42 H42 120.6 . . ?
C41 C42 C43 118.9(4) . . ?
C43 C42 H42 120.6 . . ?
C51 C50 C53 119.7(4) . . ?
C49 C50 C51 119.1(4) . . ?
C49 C50 C53 121.1(4) . . ?
C56 C55 H55 120.6 . . ?
C56 C55 C54 118.8(5) . . ?
C54 C55 H55 120.6 . . ?
N4 C43 C44 108.3(4) . . ?
C42 C43 N4 130.2(4) . . ?
C42 C43 C44 121.3(4) . . ?
C48 C49 C50 119.2(4) . . ?
C48 C49 H49 120.4 . . ?
C50 C49 H49 120.4 . . ?
O2 C34 C39 113.8(5) . . ?
C35 C34 O2 124.7(4) . . ?
C35 C34 C39 121.5(4) . . ?
C45 C46 H46 120.6 . . ?
C45 C46 C44 118.8(4) . . ?
C44 C46 H46 120.6 . . ?
C10 C9 H9 119.5 . . ?
C10 C9 C8 121.0(4) . . ?
C8 C9 H9 119.5 . . ?
C58 C53 C50 122.3(4) . . ?
C54 C53 C50 120.6(5) . . ?
C54 C53 C58 117.1(4) . . ?
C2 C3 H3 120.3 . . ?
C2 C3 C4 119.3(5) . . ?
C4 C3 H3 120.3 . . ?
C38 C39 C34 119.2(5) . . ?
C38 C39 H39 120.4 . . ?
C34 C39 H39 120.4 . . ?
C10 C11 C12 119.0(4) . . ?
C10 C11 C14 134.1(4) . . ?
C12 C11 C14 106.9(4) . . ?
C2 C7 H7 121.0 . . ?
C2 C7 C6 118.0(5) . . ?
C6 C7 H7 121.0 . . ?
C9 C10 H10 120.2 . . ?
C11 C10 C9 119.5(5) . . ?
C11 C10 H10 120.2 . . ?
N1 C15 C14 108.8(4) . . ?
C16 C15 N1 129.6(4) . . ?
C16 C15 C14 121.6(5) . . ?
C23 C24 H24 119.9 . . ?
C25 C24 C23 120.1(5) . . ?
C25 C24 H24 119.9 . . ?
O8 C27 H27A 109.5 . . ?
O8 C27 H27B 109.5 . . ?
O8 C27 H27C 109.5 . . ?
H27A C27 H27B 109.5 . . ?
H27A C27 H27C 109.5 . . ?
H27B C27 H27C 109.5 . . ?
N3 C015 H015 117.7 . . ?
N3 C015 C019 124.6(5) . . ?
C019 C015 H015 117.7 . . ?
C37 C36 H36 118.3 . . ?
C37 C36 C35 123.4(5) . . ?
C35 C36 H36 118.3 . . ?
C38 C37 C41 121.1(4) . . ?
C36 C37 C38 117.3(4) . . ?
C36 C37 C41 121.6(5) . . ?
C29 C28 N1 121.3(4) . . ?
C29 C28 C32 117.8(4) . . ?
C32 C28 N1 120.9(4) . . ?
C00H C019 C015 118.2(5) . . ?
C00H C019 H019 120.9 . . ?
C015 C019 H019 120.9 . . ?
C58 C57 H57 120.8 . . ?
C56 C57 H57 120.8 . . ?
C56 C57 C58 118.5(5) . . ?
C48 C47 C44 107.2(4) . . ?
C52 C47 C48 119.2(4) . . ?
C52 C47 C44 133.6(4) . . ?
O3 C58 C53 114.8(4) . . ?
O3 C58 C57 123.0(5) . . ?
C57 C58 C53 122.2(4) . . ?
C9 C8 C5 118.6(4) . . ?
C13 C8 C5 121.2(4) . . ?
C13 C8 C9 120.1(4) . . ?
C34 C35 C36 117.4(5) . . ?
C34 C35 H35 121.3 . . ?
C36 C35 H35 121.3 . . ?
C11 C12 N1 108.9(4) . . ?
C13 C12 N1 128.7(4) . . ?
C13 C12 C11 122.4(4) . . ?
O5 C4 C5 115.1(4) . . ?
O5 C4 C3 123.4(5) . . ?
C3 C4 C5 121.5(5) . . ?
N2 C30 H30 117.5 . . ?
N2 C30 C29 125.0(5) . . ?
C29 C30 H30 117.5 . . ?
C28 C29 H29 120.7 . . ?
C30 C29 C28 118.6(5) . . ?
C30 C29 H29 120.7 . . ?
C15 C14 C11 107.3(4) . . ?
C19 C14 C11 133.4(4) . . ?
C19 C14 C15 119.3(4) . . ?
C25 C20 C17 121.2(4) . . ?
C21 C20 C25 117.3(5) . . ?
C21 C20 C17 121.5(5) . . ?
C51 C52 C47 119.3(4) . . ?
C51 C52 H52 120.4 . . ?
C47 C52 H52 120.4 . . ?
C23 C22 H22 120.6 . . ?
C23 C22 C21 118.7(5) . . ?
C21 C22 H22 120.6 . . ?
C43 C44 C47 107.3(4) . . ?
C46 C44 C43 119.3(4) . . ?
C46 C44 C47 133.4(4) . . ?
N3 C01O C00E 123.8(5) . . ?
N3 C01O H01O 118.1 . . ?
C00E C01O H01O 118.1 . . ?
C55 C56 O4 114.9(4) . . ?
C55 C56 C57 121.5(4) . . ?
C57 C56 O4 123.6(5) . . ?
N2 C31 H31 117.6 . . ?
N2 C31 C32 124.9(5) . . ?
C32 C31 H31 117.6 . . ?
C55 C54 C53 121.8(5) . . ?
C55 C54 H54 119.1 . . ?
C53 C54 H54 119.1 . . ?
C15 C16 H16 120.9 . . ?
C17 C16 C15 118.2(4) . . ?
C17 C16 H16 120.9 . . ?
C28 C32 H32 120.7 . . ?
C31 C32 C28 118.7(4) . . ?
C31 C32 H32 120.7 . . ?
C20 C21 C22 122.2(5) . . ?
C20 C21 H21 118.9 . . ?
C22 C21 H21 118.9 . . ?
C8 C13 H13 121.1 . . ?
C12 C13 C8 117.9(5) . . ?
C12 C13 H13 121.1 . . ?
O3 C59 H59A 109.5 . . ?
O3 C59 H59B 109.5 . . ?
O3 C59 H59C 109.5 . . ?
H59A C59 H59B 109.5 . . ?
H59A C59 H59C 109.5 . . ?
H59B C59 H59C 109.5 . . ?
O5 C01X H01A 109.5 . . ?
O5 C01X H01B 109.5 . . ?
O5 C01X H01C 109.5 . . ?
H01A C01X H01B 109.5 . . ?
H01A C01X H01C 109.5 . . ?
H01B C01X H01C 109.5 . . ?
C14 C19 H19 120.4 . . ?
C18 C19 C14 119.1(5) . . ?
C18 C19 H19 120.4 . . ?
C16 C17 C20 122.0(4) . . ?
C16 C17 C18 120.5(5) . . ?
C18 C17 C20 117.5(5) . . ?
C5 C6 H6 118.6 . . ?
C7 C6 C5 122.7(5) . . ?
C7 C6 H6 118.6 . . ?
O7 C26 H26A 109.5 . . ?
O7 C26 H26B 109.5 . . ?
O7 C26 H26C 109.5 . . ?
H26A C26 H26B 109.5 . . ?
H26A C26 H26C 109.5 . . ?
H26B C26 H26C 109.5 . . ?
O2 C33 H33A 109.5 . . ?
O2 C33 H33B 109.5 . . ?
O2 C33 H33C 109.5 . . ?
H33A C33 H33B 109.5 . . ?
H33A C33 H33C 109.5 . . ?
H33B C33 H33C 109.5 . . ?
O1 C40 H40A 109.5 . . ?
O1 C40 H40B 109.5 . . ?
O1 C40 H40C 109.5 . . ?
H40A C40 H40B 109.5 . . ?
H40A C40 H40C 109.5 . . ?
H40B C40 H40C 109.5 . . ?
O4 C60 H60A 109.5 . . ?
O4 C60 H60B 109.5 . . ?
O4 C60 H60C 109.5 . . ?
H60A C60 H60B 109.5 . . ?
H60A C60 H60C 109.5 . . ?
H60B C60 H60C 109.5 . . ?
C19 C18 C17 121.3(5) . . ?
C19 C18 H18 119.3 . . ?
C17 C18 H18 119.3 . . ?
O6 C1 H1A 109.5 . . ?
O6 C1 H1B 109.5 . . ?
O6 C1 H1C 109.5 . . ?
H1A C1 H1B 109.5 . . ?
H1A C1 H1C 109.5 . . ?
H1B C1 H1C 109.5 . . ?

loop_
_geom_bond_atom_site_label_1
_geom_bond_atom_site_label_2
_geom_bond_distance
_geom_bond_site_symmetry_2
_geom_bond_publ_flag
O1 C38 1.369(5) . ?
O1 C40 1.421(6) . ?
O7 C25 1.369(5) . ?
O7 C26 1.426(6) . ?
O8 C23 1.382(5) . ?
O8 C27 1.436(5) . ?
O3 C58 1.373(5) . ?
O3 C59 1.428(6) . ?
O2 C34 1.386(5) . ?
O2 C33 1.427(6) . ?
O5 C4 1.379(5) . ?
O5 C01X 1.422(6) . ?
O4 C56 1.382(5) . ?
O4 C60 1.418(6) . ?
N4 C48 1.403(5) . ?
N4 C00H 1.417(5) . ?
N4 C43 1.399(6) . ?
N2 C30 1.345(6) . ?
N2 C31 1.338(6) . ?
O6 C2 1.374(5) . ?
O6 C1 1.401(7) . ?
N1 C15 1.407(6) . ?
N1 C28 1.403(5) . ?
N1 C12 1.415(5) . ?
N3 C015 1.335(7) . ?
N3 C01O 1.339(6) . ?
C38 C39 1.384(6) . ?
C38 C37 1.400(7) . ?
C00E H00E 0.9500 . ?
C00E C00H 1.385(7) . ?
C00E C01O 1.392(6) . ?
C48 C49 1.382(6) . ?
C48 C47 1.398(6) . ?
C23 C24 1.384(6) . ?
C23 C22 1.372(7) . ?
C00H C019 1.381(6) . ?
C45 H45 0.9500 . ?
C45 C41 1.414(6) . ?
C45 C46 1.375(6) . ?
C41 C42 1.381(6) . ?
C41 C37 1.495(6) . ?
C25 C24 1.378(6) . ?
C25 C20 1.402(7) . ?
C5 C8 1.490(6) . ?
C5 C4 1.398(7) . ?
C5 C6 1.395(6) . ?
C2 C3 1.378(6) . ?
C2 C7 1.382(7) . ?
C51 H51 0.9500 . ?
C51 C50 1.414(6) . ?
C51 C52 1.380(6) . ?
C42 H42 0.9500 . ?
C42 C43 1.397(6) . ?
C50 C49 1.385(6) . ?
C50 C53 1.483(6) . ?
C55 H55 0.9500 . ?
C55 C56 1.377(7) . ?
C55 C54 1.389(6) . ?
C43 C44 1.410(6) . ?
C49 H49 0.9500 . ?
C34 C39 1.392(6) . ?
C34 C35 1.375(7) . ?
C46 H46 0.9500 . ?
C46 C44 1.402(6) . ?
C9 H9 0.9500 . ?
C9 C10 1.382(6) . ?
C9 C8 1.403(6) . ?
C53 C58 1.395(7) . ?
C53 C54 1.393(6) . ?
C3 H3 0.9500 . ?
C3 C4 1.386(6) . ?
C39 H39 0.9500 . ?
C11 C10 1.380(6) . ?
C11 C12 1.406(6) . ?
C11 C14 1.452(6) . ?
C7 H7 0.9500 . ?
C7 C6 1.388(6) . ?
C10 H10 0.9500 . ?
C15 C14 1.408(6) . ?
C15 C16 1.399(6) . ?
C24 H24 0.9500 . ?
C27 H27A 0.9800 . ?
C27 H27B 0.9800 . ?
C27 H27C 0.9800 . ?
C015 H015 0.9500 . ?
C015 C019 1.385(7) . ?
C36 H36 0.9500 . ?
C36 C37 1.376(6) . ?
C36 C35 1.395(6) . ?
C28 C29 1.387(6) . ?
C28 C32 1.395(6) . ?
C019 H019 0.9500 . ?
C57 H57 0.9500 . ?
C57 C58 1.385(6) . ?
C57 C56 1.381(6) . ?
C47 C52 1.392(6) . ?
C47 C44 1.440(6) . ?
C8 C13 1.394(6) . ?
C35 H35 0.9500 . ?
C12 C13 1.381(6) . ?
C30 H30 0.9500 . ?
C30 C29 1.374(7) . ?
C29 H29 0.9500 . ?
C14 C19 1.385(6) . ?
C20 C21 1.387(6) . ?
C20 C17 1.502(6) . ?
C52 H52 0.9500 . ?
C22 H22 0.9500 . ?
C22 C21 1.397(6) . ?
C01O H01O 0.9500 . ?
C31 H31 0.9500 . ?
C31 C32 1.377(6) . ?
C54 H54 0.9500 . ?
C16 H16 0.9500 . ?
C16 C17 1.373(7) . ?
C32 H32 0.9500 . ?
C21 H21 0.9500 . ?
C13 H13 0.9500 . ?
C59 H59A 0.9800 . ?
C59 H59B 0.9800 . ?
C59 H59C 0.9800 . ?
C01X H01A 0.9800 . ?
C01X H01B 0.9800 . ?
C01X H01C 0.9800 . ?
C19 H19 0.9500 . ?
C19 C18 1.384(7) . ?
C17 C18 1.403(6) . ?
C6 H6 0.9500 . ?
C26 H26A 0.9800 . ?
C26 H26B 0.9800 . ?
C26 H26C 0.9800 . ?
C33 H33A 0.9800 . ?
C33 H33B 0.9800 . ?
C33 H33C 0.9800 . ?
C40 H40A 0.9800 . ?
C40 H40B 0.9800 . ?
C40 H40C 0.9800 . ?
C60 H60A 0.9800 . ?
C60 H60B 0.9800 . ?
C60 H60C 0.9800 . ?
C18 H18 0.9500 . ?
C1 H1A 0.9800 . ?
C1 H1B 0.9800 . ?
C1 H1C 0.9800 . ?
